data_2217978
loop_
_publ_author_name
'Zhang, Hai-Quan'
'Li, Bao'
'Yang, Guang-Di'
'Ma, Yu-Guang'

_publ_section_title
;
 2,10-Dibromo-6,6-dimethyldibenzo[<i>d</i>,<i>f</i>][1,3]dioxepine
;
_journal_coeditor_code NG2433
_journal_issue 4
_journal_name_full 'Acta Crystallographica Section E'
_journal_page_first o728
_journal_paper_doi 10.1107/S1600536808007186
_journal_volume 64
_journal_year 2008
_chemical_formula_iupac 'C15 H12 Br2 O2'
_chemical_formula_moiety 'C15 H12 Br2 O2'
_chemical_formula_sum 'C15 H12 Br2 O2'
_chemical_formula_weight 384.07
_chemical_name_systematic
;
2,10-Dibromo-6,6-dimethyldibenzo[<i>d</i>,<i>f</i>][1,3]dioxepine
;
_space_group_IT_number 14
_symmetry_cell_setting monoclinic
_symmetry_space_group_name_Hall '-P 2yn'
_symmetry_space_group_name_H-M 'P 1 21/n 1'
_atom_sites_solution_hydrogens geom
_atom_sites_solution_primary direct
_atom_sites_solution_secondary difmap
_cell_angle_alpha 90.00
_cell_angle_beta 99.824(2)
_cell_angle_gamma 90.00
_cell_formula_units_Z 4
_cell_length_a 10.8411(6)
_cell_length_b 7.6902(3)
_cell_length_c 16.7466(8)
_cell_measurement_reflns_used 8634
_cell_measurement_temperature 291(2)
_cell_measurement_theta_max 54.91
_cell_measurement_theta_min 2.47
_cell_volume 1375.70(11)
_computing_cell_refinement 'RAPID-AUTO (Rigaku, 1998)'
_computing_data_collection 'RAPID-AUTO (Rigaku, 1998)'
_computing_data_reduction 'CrystalStructure (Rigaku/MSC, 2002)'
_computing_molecular_graphics 'PLATON (Spek, 2003)'
_computing_publication_material 'SHELXL97 (Sheldrick, 2008)'
_computing_structure_refinement 'SHELXL97 (Sheldrick, 2008)'
_computing_structure_solution 'SHELXS97 (Sheldrick, 2008)'
_diffrn_ambient_temperature 291(2)
_diffrn_measured_fraction_theta_full 1.000
_diffrn_measured_fraction_theta_max 1.000
_diffrn_measurement_device_type 'Rigaku R-AXIS RAPID'
_diffrn_measurement_method '\w scans'
_diffrn_radiation_monochromator graphite
_diffrn_radiation_source 'fine-focus sealed tube'
_diffrn_radiation_type MoK\a
_diffrn_radiation_wavelength 0.71073
_diffrn_reflns_av_R_equivalents 0.0230
_diffrn_reflns_av_sigmaI/netI 0.0545
_diffrn_reflns_limit_h_max 14
_diffrn_reflns_limit_h_min -14
_diffrn_reflns_limit_k_max 9
_diffrn_reflns_limit_k_min -9
_diffrn_reflns_limit_l_max 21
_diffrn_reflns_limit_l_min -21
_diffrn_reflns_number 5409
_diffrn_reflns_theta_full 27.48
_diffrn_reflns_theta_max 27.48
_diffrn_reflns_theta_min 2.09
_diffrn_standards_decay_% 0
_diffrn_standards_interval_count 0
_diffrn_standards_interval_time 0
_diffrn_standards_number 0
_exptl_absorpt_coefficient_mu 5.886
_exptl_absorpt_correction_T_max 0.7264
_exptl_absorpt_correction_T_min 0.6903
_exptl_absorpt_correction_type multi-scan
_exptl_absorpt_process_details '(ABSCOR; Higashi, 1995)'
_exptl_crystal_colour colorless
_exptl_crystal_density_diffrn 1.854
_exptl_crystal_density_method 'not measured'
_exptl_crystal_description block
_exptl_crystal_F_000 752
_exptl_crystal_size_max 0.07
_exptl_crystal_size_mid 0.06
_exptl_crystal_size_min 0.06
_refine_diff_density_max 0.274
_refine_diff_density_min -0.289
_refine_ls_extinction_method none
_refine_ls_goodness_of_fit_ref 0.939
_refine_ls_hydrogen_treatment constr
_refine_ls_matrix_type full
_refine_ls_number_parameters 174
_refine_ls_number_reflns 3145
_refine_ls_number_restraints 0
_refine_ls_restrained_S_all 0.939
_refine_ls_R_factor_all 0.0421
_refine_ls_R_factor_gt 0.0232
_refine_ls_shift/su_max 0.002
_refine_ls_shift/su_mean 0.000
_refine_ls_structure_factor_coef Fsqd
_refine_ls_weighting_details 'calc w=1/[\s^2^(Fo^2^)+(0.0241P)^2^] where P=(Fo^2^+2Fc^2^)/3'
_refine_ls_weighting_scheme calc
_refine_ls_wR_factor_gt 0.0557
_refine_ls_wR_factor_ref 0.0575
_reflns_number_gt 2211
_reflns_number_total 3145
_reflns_threshold_expression I>2\s(I)
_cod_data_source_file ng2433.cif
_cod_data_source_block I
_cod_original_sg_symbol_H-M 'P 21/n'
_cod_database_code 2217978
_cod_database_fobs_code 2217978

loop_
_symmetry_equiv_pos_as_xyz
'x, y, z'
'-x+1/2, y+1/2, -z+1/2'
'-x, -y, -z'
'x-1/2, -y-1/2, z-1/2'

loop_
_atom_site_type_symbol
_atom_site_label
_atom_site_fract_x
_atom_site_fract_y
_atom_site_fract_z
_atom_site_U_iso_or_equiv
_atom_site_adp_type
_atom_site_calc_flag
_atom_site_refinement_flags
_atom_site_occupancy
Br Br1 0.86808(3) 1.13273(4) 0.551106(16) 0.03688(10) Uani d . 1
Br Br2 1.02801(3) 0.90894(4) 0.113685(17) 0.03706(10) Uani d . 1
C C1 0.5935(2) 0.8979(3) 0.33413(15) 0.0231(6) Uani d . 1
C C2 0.5678(3) 0.8810(4) 0.41168(15) 0.0275(6) Uani d . 1
H H2 0.4948 0.8261 0.4202 0.033 Uiso calc R 1
C C3 0.6512(3) 0.9460(4) 0.47671(16) 0.0282(7) Uani d . 1
H H3 0.6350 0.9342 0.5292 0.034 Uiso calc R 1
C C4 0.7584(3) 1.0285(4) 0.46290(15) 0.0255(6) Uani d . 1
C C5 0.7875(3) 1.0420(4) 0.38539(14) 0.0256(6) Uani d . 1
H H5 0.8616 1.0949 0.3773 0.031 Uiso calc R 1
C C6 0.7041(3) 0.9752(4) 0.31986(14) 0.0224(6) Uani d . 1
C C7 0.6336(3) 1.0283(4) 0.17277(15) 0.0237(6) Uani d . 1
C C8 0.7306(3) 0.9841(4) 0.23570(15) 0.0216(6) Uani d . 1
C C9 0.8488(3) 0.9485(3) 0.21775(15) 0.0242(6) Uani d . 1
H H9 0.9145 0.9188 0.2588 0.029 Uiso calc R 1
C C10 0.8673(3) 0.9578(4) 0.13799(15) 0.0247(6) Uani d . 1
C C11 0.7722(3) 1.0031(4) 0.07585(15) 0.0282(7) Uani d . 1
H H11 0.7869 1.0095 0.0228 0.034 Uiso calc R 1
C C12 0.6549(3) 1.0388(4) 0.09347(15) 0.0286(7) Uani d . 1
H H12 0.5901 1.0699 0.0521 0.034 Uiso calc R 1
C C13 0.4400(3) 0.9391(4) 0.21344(16) 0.0263(7) Uani d . 1
C C14 0.3410(3) 1.0282(4) 0.25113(17) 0.0345(7) Uani d . 1
H H14A 0.2855 0.9428 0.2672 0.052 Uiso calc R 1
H H14B 0.2944 1.1061 0.2125 0.052 Uiso calc R 1
H H14C 0.3797 1.0927 0.2978 0.052 Uiso calc R 1
C C15 0.3877(3) 0.8282(4) 0.14128(16) 0.0339(7) Uani d . 1
H H15A 0.4553 0.7807 0.1179 0.051 Uiso calc R 1
H H15B 0.3354 0.8981 0.1017 0.051 Uiso calc R 1
H H15C 0.3392 0.7352 0.1583 0.051 Uiso calc R 1
O O1 0.51386(17) 0.8227(2) 0.26952(10) 0.0258(4) Uani d . 1
O O2 0.51830(17) 1.0765(2) 0.19107(10) 0.0261(4) Uani d . 1

loop_
_atom_site_aniso_label
_atom_site_aniso_U_11
_atom_site_aniso_U_22
_atom_site_aniso_U_33
_atom_site_aniso_U_12
_atom_site_aniso_U_13
_atom_site_aniso_U_23
Br1 0.0428(2) 0.0392(2) 0.02494(13) -0.00242(16) -0.00487(12) -0.00039(14)
Br2 0.03242(18) 0.0427(2) 0.03910(17) 0.00823(16) 0.01491(13) 0.00811(15)
C1 0.0206(14) 0.0192(16) 0.0281(13) 0.0013(13) 0.0004(11) -0.0015(12)
C2 0.0244(15) 0.0257(17) 0.0341(14) 0.0030(13) 0.0099(12) 0.0030(13)
C3 0.0309(17) 0.0292(18) 0.0255(13) 0.0066(14) 0.0072(12) 0.0028(12)
C4 0.0297(17) 0.0210(16) 0.0236(13) 0.0043(13) -0.0017(12) -0.0003(12)
C5 0.0206(15) 0.0269(17) 0.0289(14) -0.0012(13) 0.0027(12) 0.0015(12)
C6 0.0222(16) 0.0193(16) 0.0247(13) 0.0027(12) 0.0014(11) 0.0019(11)
C7 0.0223(16) 0.0178(16) 0.0296(14) -0.0020(12) 0.0004(12) -0.0009(12)
C8 0.0218(15) 0.0167(15) 0.0254(13) -0.0026(12) 0.0016(11) 0.0016(11)
C9 0.0212(16) 0.0236(17) 0.0261(13) -0.0033(12) -0.0002(11) 0.0032(11)
C10 0.0225(16) 0.0225(17) 0.0296(14) -0.0011(13) 0.0058(12) -0.0002(12)
C11 0.0302(18) 0.0300(18) 0.0242(13) -0.0056(14) 0.0043(13) -0.0008(13)
C12 0.0265(17) 0.0311(18) 0.0251(14) -0.0027(14) -0.0045(12) 0.0028(12)
C13 0.0190(16) 0.0256(18) 0.0325(14) -0.0018(13) -0.0009(12) -0.0018(12)
C14 0.0241(17) 0.035(2) 0.0433(17) 0.0016(14) 0.0042(14) -0.0088(15)
C15 0.0248(17) 0.037(2) 0.0376(15) -0.0035(14) -0.0011(13) -0.0103(15)
O1 0.0213(11) 0.0220(11) 0.0323(9) -0.0027(9) -0.0002(8) -0.0019(9)
O2 0.0209(11) 0.0225(12) 0.0337(10) 0.0032(9) 0.0007(8) 0.0023(9)

loop_
_atom_type_symbol
_atom_type_description
_atom_type_scat_dispersion_real
_atom_type_scat_dispersion_imag
_atom_type_scat_source
C C 0.0033 0.0016 'International Tables Vol C Tables 4.2.6.8 and 6.1.1.4'
H H 0.0000 0.0000 'International Tables Vol C Tables 4.2.6.8 and 6.1.1.4'
O O 0.0106 0.0060 'International Tables Vol C Tables 4.2.6.8 and 6.1.1.4'
Br Br -0.2901 2.4595 'International Tables Vol C Tables 4.2.6.8 and 6.1.1.4'

loop_
_geom_angle_atom_site_label_1
_geom_angle_atom_site_label_2
_geom_angle_atom_site_label_3
_geom_angle
C2 C1 O1 119.7(2)
C2 C1 C6 121.2(3)
O1 C1 C6 118.8(2)
C1 C2 C3 119.8(3)
C1 C2 H2 120.1
C3 C2 H2 120.1
C4 C3 C2 119.4(2)
C4 C3 H3 120.3
C2 C3 H3 120.3
C3 C4 C5 121.6(3)
C3 C4 Br1 119.7(2)
C5 C4 Br1 118.7(2)
C4 C5 C6 119.1(3)
C4 C5 H5 120.5
C6 C5 H5 120.5
C1 C6 C5 118.9(2)
C1 C6 C8 119.5(2)
C5 C6 C8 121.6(2)
O2 C7 C12 119.9(2)
O2 C7 C8 119.3(2)
C12 C7 C8 120.5(3)
C9 C8 C7 119.1(2)
C9 C8 C6 122.0(2)
C7 C8 C6 118.9(2)
C10 C9 C8 119.2(3)
C10 C9 H9 120.4
C8 C9 H9 120.4
C11 C10 C9 121.9(3)
C11 C10 Br2 119.0(2)
C9 C10 Br2 119.1(2)
C10 C11 C12 119.1(2)
C10 C11 H11 120.5
C12 C11 H11 120.5
C11 C12 C7 120.2(3)
C11 C12 H12 119.9
C7 C12 H12 119.9
O1 C13 O2 109.8(2)
O1 C13 C14 111.6(2)
O2 C13 C14 105.6(2)
O1 C13 C15 105.2(2)
O2 C13 C15 111.3(2)
C14 C13 C15 113.4(2)
C13 C14 H14A 109.5
C13 C14 H14B 109.5
H14A C14 H14B 109.5
C13 C14 H14C 109.5
H14A C14 H14C 109.5
H14B C14 H14C 109.5
C13 C15 H15A 109.5
C13 C15 H15B 109.5
H15A C15 H15B 109.5
C13 C15 H15C 109.5
H15A C15 H15C 109.5
H15B C15 H15C 109.5
C1 O1 C13 116.9(2)
C7 O2 C13 116.9(2)

loop_
_geom_bond_atom_site_label_1
_geom_bond_atom_site_label_2
_geom_bond_distance
Br1 C4 1.908(3)
Br2 C10 1.893(3)
C1 C2 1.380(3)
C1 O1 1.390(3)
C1 C6 1.395(4)
C2 C3 1.385(4)
C2 H2 0.9300
C3 C4 1.378(4)
C3 H3 0.9300
C4 C5 1.391(3)
C5 C6 1.396(3)
C5 H5 0.9300
C6 C8 1.487(3)
C7 O2 1.387(3)
C7 C12 1.389(3)
C7 C8 1.398(3)
C8 C9 1.393(4)
C9 C10 1.386(3)
C9 H9 0.9300
C10 C11 1.379(4)
C11 C12 1.381(4)
C11 H11 0.9300
C12 H12 0.9300
C13 O1 1.438(3)
C13 O2 1.444(3)
C13 C14 1.501(4)
C13 C15 1.508(4)
C14 H14A 0.9600
C14 H14B 0.9600
C14 H14C 0.9600
C15 H15A 0.9600
C15 H15B 0.9600
C15 H15C 0.9600

loop_
_cod_related_entry_id
_cod_related_entry_database
_cod_related_entry_code
1 ChemSpider 21118384
